data_7125882
loop_
_publ_author_name
'Fu, Jin'
'Zheng, Bo'
'Zhang, Huizheng'
'Zhao, Yanxia'
'Zhang, Dan'
'Zhang, Wenyao'
'Yang, Xiao-Juan'
'Wu, Biao'

_publ_section_title
;
 Chirality transcription in the anion-coordination-driven assembly of
 tetrahedral cages.
;
_journal_issue 16
_journal_name_full 'Chemical communications (Cambridge, England)'
_journal_page_first 2475
_journal_page_last 2478
_journal_paper_doi 10.1039/c9cc09752j
_journal_volume 56
_journal_year 2020
_chemical_formula_moiety 'C63 H57 N13 O6, 3(C8 H20 N), O4 P'
_chemical_formula_sum 'C87 H117 N16 O10 P'
_chemical_formula_weight 1577.93
_space_group_crystal_system tetragonal
_space_group_IT_number 112
_space_group_name_Hall 'P -4 2c'
_space_group_name_H-M_alt 'P -4 2 c'
_atom_sites_solution_hydrogens geom
_audit_creation_date 2020-01-10
_audit_creation_method
;
Olex2 1.2
(compiled 2016.11.07 svn.r3352 for OlexSys, GUI svn.r5261)
;
_audit_update_record
;
2020-01-10 deposited with the CCDC.	2020-01-21 downloaded from the CCDC.
;
_cell_angle_alpha 90
_cell_angle_beta 90
_cell_angle_gamma 90
_cell_formula_units_Z 8
_cell_length_a 25.958(3)
_cell_length_b 25.958(3)
_cell_length_c 28.548(8)
_cell_measurement_reflns_used 9903
_cell_measurement_temperature 158(2)
_cell_measurement_theta_max 68.03
_cell_measurement_theta_min 3.53
_cell_volume 19236(6)
_computing_cell_refinement 'SAINT V8.38A (?, 2016)'
_computing_data_reduction 'SAINT V8.38A (?, 2016)'
_computing_molecular_graphics 'Olex2 (Dolomanov et al., 2009)'
_computing_publication_material 'Olex2 (Dolomanov et al., 2009)'
_computing_structure_refinement 'XL (Sheldrick, 2008)'
_diffrn_ambient_temperature 158.01
_diffrn_measured_fraction_theta_full 0.996
_diffrn_measured_fraction_theta_max 0.996
_diffrn_measurement_device_type 'Bruker APEX-II CCD'
_diffrn_measurement_method '\f and \w scans'
_diffrn_radiation_type CuK\a
_diffrn_radiation_wavelength 1.54178
_diffrn_reflns_av_R_equivalents 0.0447
_diffrn_reflns_av_unetI/netI 0.0136
_diffrn_reflns_Laue_measured_fraction_full 0.996
_diffrn_reflns_Laue_measured_fraction_max 0.996
_diffrn_reflns_limit_h_max 31
_diffrn_reflns_limit_h_min -28
_diffrn_reflns_limit_k_max 31
_diffrn_reflns_limit_k_min -31
_diffrn_reflns_limit_l_max 34
_diffrn_reflns_limit_l_min -34
_diffrn_reflns_number 360239
_diffrn_reflns_point_group_measured_fraction_full 0.998
_diffrn_reflns_point_group_measured_fraction_max 0.997
_diffrn_reflns_theta_full 67.679
_diffrn_reflns_theta_max 68.520
_diffrn_reflns_theta_min 1.702
_diffrn_standards_number 0
_exptl_absorpt_coefficient_mu 0.731
_exptl_absorpt_correction_T_max 0.7531
_exptl_absorpt_correction_T_min 0.6600
_exptl_absorpt_correction_type multi-scan
_exptl_absorpt_process_details
;
SADABS-2016/2 (Bruker,2016/2) was used for absorption correction.
wR2(int) was 0.1026 before and 0.0658 after correction.
The Ratio of minimum to maximum transmission is 0.8764.
The \l/2 correction factor is Not present.
;
_exptl_crystal_colour yellow
_exptl_crystal_density_diffrn 1.090
_exptl_crystal_density_meas ?
_exptl_crystal_density_method none
_exptl_crystal_description block
_exptl_crystal_F_000 6768
_exptl_crystal_size_max 0.25
_exptl_crystal_size_mid 0.25
_exptl_crystal_size_min 0.2
_exptl_transmission_factor_max 0.7531
_exptl_transmission_factor_min 0.6600
_refine_diff_density_max 0.696
_refine_diff_density_min -0.331
_refine_diff_density_rms 0.056
_refine_ls_abs_structure_details
;
 Flack x determined using 7722 quotients [(I+)-(I-)]/[(I+)+(I-)]
 (Parsons, Flack and Wagner, Acta Cryst. B69 (2013) 249-259).
;
_refine_ls_abs_structure_Flack 0.016(4)
_refine_ls_extinction_method none
_refine_ls_goodness_of_fit_ref 1.031
_refine_ls_hydrogen_treatment constr
_refine_ls_matrix_type full
_refine_ls_number_parameters 1033
_refine_ls_number_reflns 17683
_refine_ls_number_restraints 0
_refine_ls_restrained_S_all 1.031
_refine_ls_R_factor_all 0.0680
_refine_ls_R_factor_gt 0.0674
_refine_ls_shift/su_max 0.000
_refine_ls_shift/su_mean 0.000
_refine_ls_structure_factor_coef Fsqd
_refine_ls_weighting_details 'w=1/[\s^2^(Fo^2^)+(0.1480P)^2^+4.4950P] where P=(Fo^2^+2Fc^2^)/3'
_refine_ls_weighting_scheme calc
_refine_ls_wR_factor_gt 0.1941
_refine_ls_wR_factor_ref 0.1955
_reflns_Friedel_coverage 0.870
_reflns_Friedel_fraction_full 0.999
_reflns_Friedel_fraction_max 0.998
_reflns_number_gt 17288
_reflns_number_total 17683
_reflns_threshold_expression 'I > 2\s(I)'
_cod_data_source_file c9cc09752j2.cif
_cod_data_source_block 5
_cod_depositor_comments
;
The following automatic conversions were performed:

data item '_exptl_crystal_density_meas' value 'none' was changed to
'?' -- the value is perceived as not measured.

Automatic conversion script
Id: cif_fix_values 7556 2019-12-06 15:28:31Z antanas 

 Adding full bibliography for 7125880--7125882.cif.
;
_cod_original_cell_volume 19236(7)
_cod_database_code 7125882
_shelx_space_group_comment
;
The symmetry employed for this shelxl refinement is uniquely defined
by the following loop, which should always be used as a source of
symmetry information in preference to the above space-group names.
They are only intended as comments.
;
_shelx_estimated_absorpt_t_max 0.868
_shelx_estimated_absorpt_t_min 0.838
_olex2_refinement_description
;
1. Fixed Uiso
 At 1.2 times of:
  All C(H) groups, All C(H,H) groups, All N(H) groups
 At 1.5 times of:
  All C(H,H,H) groups
2. Uiso/Uaniso restraints and constraints
Uanis(C80) = Uanis(C81)
3.a Secondary CH2 refined with riding coordinates:
 C15(H15A,H15B), C36(H36A,H36B), C57(H57A,H57B), C64(H64A,H64B), C66(H66A,
 H66B), C68(H68A,H68B), C70(H70A,H70B), C72(H72A,H72B), C74(H74A,H74B),
 C76(H76A,H76B), C78(H78A,H78B), C80(H80A,H80B), C82(H82A,H82B), C84(H84A,H84B),
  C86(H86A,H86B)
3.b Aromatic/amide H refined with riding coordinates:
 C2(H2), C3(H3), C5(H5), C6(H6), C9(H9), C10(H10), C11(H11), C12(H12),
 C17(H17), C18(H18), C19(H19), C20(H20), C21(H21), C23(H23), C24(H24), C26(H26),
  C27(H27), C30(H30), C31(H31), C32(H32), C33(H33), C38(H38), C39(H39),
 C40(H40), C41(H41), C42(H42), C44(H44), C45(H45), C47(H47), C48(H48), C51(H51),
  C52(H52), C53(H53), C54(H54), C59(H59), C60(H60), C61(H61), C62(H62),
 C63(H63), N2(H2A), N3(H3A), N4(H4), N5(H5A), N6(H6A), N7(H7), N8(H8), N9(H9A),
 N10(H10A), N11(H11A), N12(H12A), N13(H13)
3.c Idealised Me refined as rotating group:
 C65(H65A,H65B,H65C), C67(H67A,H67B,H67C), C69(H69A,H69B,H69C), C71(H71A,H71B,
 H71C), C73(H73A,H73B,H73C), C75(H75A,H75B,H75C), C77(H77A,H77B,H77C), C79(H79A,
 H79B,H79C), C81(H81A,H81B,H81C), C83(H83A,H83B,H83C), C85(H85A,H85B,H85C),
 C87(H87A,H87B,H87C)
;
_shelx_shelxl_version_number 2016/6
_olex2_submission_special_instructions 'No special instructions were received'

loop_
_space_group_symop_operation_xyz
'x, y, z'
'y, -x, -z'
'-x, -y, z'
'-y, x, -z'
'x, -y, -z+1/2'
'-y, -x, z+1/2'
'-x, y, -z+1/2'
'y, x, z+1/2'

loop_
_atom_site_label
_atom_site_type_symbol
_atom_site_fract_x
_atom_site_fract_y
_atom_site_fract_z
_atom_site_U_iso_or_equiv
_atom_site_adp_type
_atom_site_occupancy
_atom_site_site_symmetry_order
_atom_site_calc_flag
_atom_site_refinement_flags_posn
C1 C 0.47166(12) 0.09232(14) 0.14445(12) 0.0409(7) Uani 1 1 d .
C2 C 0.51729(12) 0.11684(14) 0.15825(12) 0.0427(7) Uani 1 1 d .
H2 H 0.522316 0.126109 0.190118 0.051 Uiso 1 1 calc R
C3 C 0.55464(13) 0.12743(15) 0.12576(13) 0.0441(7) Uani 1 1 d .
H3 H 0.584458 0.145908 0.135248 0.053 Uiso 1 1 calc R
C4 C 0.55023(12) 0.11195(13) 0.07929(12) 0.0406(6) Uani 1 1 d .
C5 C 0.50728(14) 0.08253(15) 0.06692(13) 0.0466(7) Uani 1 1 d .
H5 H 0.504762 0.068250 0.036366 0.056 Uiso 1 1 calc R
C6 C 0.46855(13) 0.07423(14) 0.09911(13) 0.0449(7) Uani 1 1 d .
H6 H 0.438830 0.055496 0.089777 0.054 Uiso 1 1 calc R
C7 C 0.58535(14) 0.13057(17) 0.00073(13) 0.0493(8) Uani 1 1 d .
C8 C 0.63011(16) 0.16961(19) -0.06717(15) 0.0570(9) Uani 1 1 d .
C9 C 0.5895(2) 0.1678(3) -0.09889(19) 0.0825(16) Uani 1 1 d .
H9 H 0.556327 0.157569 -0.088376 0.099 Uiso 1 1 calc R
C10 C 0.5965(3) 0.1806(4) -0.1453(2) 0.100(2) Uani 1 1 d .
H10 H 0.568581 0.178324 -0.166672 0.121 Uiso 1 1 calc R
C11 C 0.6453(3) 0.1972(3) -0.1608(2) 0.0936(19) Uani 1 1 d .
H11 H 0.650492 0.207504 -0.192356 0.112 Uiso 1 1 calc R
C12 C 0.6858(2) 0.1982(2) -0.12863(18) 0.0759(13) Uani 1 1 d .
H12 H 0.718795 0.209270 -0.138968 0.091 Uiso 1 1 calc R
C13 C 0.67994(16) 0.18392(18) -0.08301(16) 0.0571(9) Uani 1 1 d .
C14 C 0.77126(15) 0.18301(15) -0.06051(14) 0.0497(8) Uani 1 1 d .
C15 C 0.85642(15) 0.18616(17) -0.02606(15) 0.0555(9) Uani 1 1 d .
H15A H 0.871589 0.202054 0.002286 0.067 Uiso 1 1 calc R
H15B H 0.866587 0.207521 -0.053257 0.067 Uiso 1 1 calc R
C16 C 0.87919(13) 0.13282(15) -0.03209(13) 0.0469(8) Uani 1 1 d .
C17 C 0.8737(2) 0.0959(2) 0.00279(16) 0.0687(12) Uani 1 1 d .
H17 H 0.854582 0.104085 0.030182 0.082 Uiso 1 1 calc R
C18 C 0.8952(2) 0.0476(2) -0.00144(19) 0.0724(12) Uani 1 1 d .
H18 H 0.891709 0.023078 0.023073 0.087 Uiso 1 1 calc R
C19 C 0.92184(19) 0.0352(2) -0.0414(2) 0.0719(12) Uani 1 1 d .
H19 H 0.935546 0.001570 -0.045303 0.086 Uiso 1 1 calc R
C20 C 0.92859(18) 0.07124(19) -0.07555(19) 0.0659(11) Uani 1 1 d .
H20 H 0.948095 0.062853 -0.102652 0.079 Uiso 1 1 calc R
C21 C 0.90741(15) 0.11987(17) -0.07122(14) 0.0518(8) Uani 1 1 d .
H21 H 0.912360 0.144532 -0.095394 0.062 Uiso 1 1 calc R
C22 C 0.38997(13) 0.05094(13) 0.16244(11) 0.0405(7) Uani 1 1 d .
C23 C 0.39833(12) -0.00208(14) 0.16129(12) 0.0413(7) Uani 1 1 d .
H23 H 0.430908 -0.015669 0.170072 0.050 Uiso 1 1 calc R
C24 C 0.35899(13) -0.03517(13) 0.14727(12) 0.0418(7) Uani 1 1 d .
H24 H 0.364981 -0.071274 0.146694 0.050 Uiso 1 1 calc R
C25 C 0.31152(13) -0.01625(13) 0.13424(11) 0.0402(7) Uani 1 1 d .
C26 C 0.30367(13) 0.03709(14) 0.13356(13) 0.0441(7) Uani 1 1 d .
H26 H 0.271582 0.050731 0.123453 0.053 Uiso 1 1 calc R
C27 C 0.34271(13) 0.06994(14) 0.14763(13) 0.0451(7) Uani 1 1 d .
H27 H 0.337075 0.106097 0.147136 0.054 Uiso 1 1 calc R
C28 C 0.22238(13) -0.04499(14) 0.13053(12) 0.0422(7) Uani 1 1 d .
C29 C 0.13895(13) -0.08969(16) 0.12660(13) 0.0477(8) Uani 1 1 d .
C30 C 0.10863(17) -0.0476(2) 0.1344(2) 0.0686(12) Uani 1 1 d .
H30 H 0.123019 -0.014283 0.130174 0.082 Uiso 1 1 calc R
C31 C 0.0575(2) -0.0517(3) 0.1483(3) 0.0861(17) Uani 1 1 d .
H31 H 0.037579 -0.021817 0.154596 0.103 Uiso 1 1 calc R
C32 C 0.03676(19) -0.0997(3) 0.1527(3) 0.0891(18) Uani 1 1 d .
H32 H 0.002057 -0.103419 0.162716 0.107 Uiso 1 1 calc R
C33 C 0.06506(18) -0.1421(2) 0.1430(2) 0.0757(14) Uani 1 1 d .
H33 H 0.049168 -0.175009 0.145069 0.091 Uiso 1 1 calc R
C34 C 0.11659(15) -0.13926(17) 0.12995(14) 0.0540(9) Uani 1 1 d .
C35 C 0.1355(2) -0.23183(19) 0.13424(16) 0.0647(11) Uani 1 1 d .
C36 C 0.1689(3) -0.3165(2) 0.1424(2) 0.0872(16) Uani 1 1 d .
H36A H 0.141314 -0.319805 0.166170 0.105 Uiso 1 1 calc R
H36B H 0.201048 -0.330045 0.156285 0.105 Uiso 1 1 calc R
C37 C 0.1550(3) -0.3487(3) 0.1010(3) 0.096(2) Uani 1 1 d .
C38 C 0.1368(3) -0.3989(3) 0.1105(5) 0.139(4) Uani 1 1 d .
H38 H 0.131614 -0.411093 0.141531 0.167 Uiso 1 1 calc R
C39 C 0.1266(5) -0.4299(5) 0.0706(10) 0.221(11) Uani 1 1 d .
H39 H 0.114606 -0.464085 0.075536 0.265 Uiso 1 1 calc R
C40 C 0.1334(6) -0.4128(9) 0.0240(8) 0.231(12) Uani 1 1 d .
H40 H 0.127047 -0.434383 -0.002238 0.277 Uiso 1 1 calc R
C41 C 0.1481(4) -0.3678(9) 0.0198(6) 0.236(11) Uani 1 1 d .
H41 H 0.150046 -0.354384 -0.011146 0.283 Uiso 1 1 calc R
C42 C 0.1624(3) -0.3338(4) 0.0571(3) 0.101(2) Uani 1 1 d .
H42 H 0.177024 -0.301073 0.050494 0.121 Uiso 1 1 calc R
C43 C 0.41706(12) 0.12307(14) 0.20972(12) 0.0419(7) Uani 1 1 d .
C44 C 0.43366(16) 0.17374(16) 0.20876(14) 0.0523(9) Uani 1 1 d .
H44 H 0.456369 0.184253 0.184471 0.063 Uiso 1 1 calc R
C45 C 0.41874(16) 0.20902(16) 0.24119(14) 0.0546(9) Uani 1 1 d .
H45 H 0.433249 0.242608 0.240480 0.065 Uiso 1 1 calc R
C46 C 0.38313(13) 0.19700(15) 0.27493(12) 0.0439(7) Uani 1 1 d .
C47 C 0.36639(12) 0.14621(14) 0.27798(11) 0.0411(7) Uani 1 1 d .
H47 H 0.342701 0.136598 0.301792 0.049 Uiso 1 1 calc R
C48 C 0.38393(12) 0.10964(14) 0.24665(12) 0.0424(7) Uani 1 1 d .
H48 H 0.373403 0.074805 0.250152 0.051 Uiso 1 1 calc R
C49 C 0.35854(16) 0.28371(16) 0.30296(14) 0.0532(8) Uani 1 1 d .
C50 C 0.3096(3) 0.3551(2) 0.3387(2) 0.093(2) Uani 1 1 d .
C51 C 0.3056(4) 0.3882(3) 0.3011(4) 0.135(4) Uani 1 1 d .
H51 H 0.317194 0.376599 0.271351 0.162 Uiso 1 1 calc R
C52 C 0.2861(6) 0.4361(4) 0.3045(4) 0.173(6) Uani 1 1 d .
H52 H 0.284301 0.457879 0.277839 0.207 Uiso 1 1 calc R
C53 C 0.2685(7) 0.4530(4) 0.3483(6) 0.222(10) Uani 1 1 d .
H53 H 0.255461 0.486999 0.351971 0.267 Uiso 1 1 calc R
C54 C 0.2704(4) 0.4201(3) 0.3858(3) 0.133(4) Uani 1 1 d .
H54 H 0.254622 0.430181 0.414364 0.159 Uiso 1 1 calc R
C55 C 0.2946(3) 0.3724(2) 0.3832(3) 0.096(2) Uani 1 1 d .
C56 C 0.3110(3) 0.35256(19) 0.4658(2) 0.0786(14) Uani 1 1 d .
C57 C 0.3372(3) 0.3188(2) 0.5415(2) 0.0867(16) Uani 1 1 d .
H57A H 0.358252 0.350556 0.542835 0.104 Uiso 1 1 calc R
H57B H 0.360107 0.289411 0.549037 0.104 Uiso 1 1 calc R
C58 C 0.2963(3) 0.32197(19) 0.5777(2) 0.0806(16) Uani 1 1 d .
C59 C 0.2462(2) 0.3084(2) 0.5693(2) 0.0755(13) Uani 1 1 d .
H59 H 0.236266 0.297781 0.538765 0.091 Uiso 1 1 calc R
C60 C 0.2099(3) 0.3101(3) 0.6045(2) 0.0862(16) Uani 1 1 d .
H60 H 0.175172 0.301284 0.597725 0.103 Uiso 1 1 calc R
C61 C 0.2232(3) 0.3243(3) 0.6498(3) 0.0941(18) Uani 1 1 d .
H61 H 0.198569 0.323310 0.674397 0.113 Uiso 1 1 calc R
C62 C 0.2727(3) 0.3398(3) 0.6582(2) 0.0889(17) Uani 1 1 d .
H62 H 0.281434 0.352189 0.688480 0.107 Uiso 1 1 calc R
C63 C 0.3104(2) 0.3381(2) 0.6240(2) 0.0767(13) Uani 1 1 d .
H63 H 0.344892 0.347505 0.631087 0.092 Uiso 1 1 calc R
C64 C 0.0352(2) 0.3319(2) 0.0098(2) 0.0768(14) Uani 1 1 d .
H64A H 0.061936 0.353050 0.025253 0.092 Uiso 1 1 calc R
H64B H 0.052393 0.311394 -0.014944 0.092 Uiso 1 1 calc R
C65 C -0.0032(3) 0.3677(2) -0.0134(2) 0.0897(16) Uani 1 1 d .
H65A H -0.029761 0.347361 -0.029330 0.135 Uiso 1 1 calc GR
H65B H 0.014640 0.389435 -0.036322 0.135 Uiso 1 1 calc GR
H65C H -0.019383 0.389567 0.010426 0.135 Uiso 1 1 calc GR
C66 C -0.0115(2) 0.3228(2) 0.0859(2) 0.0790(14) Uani 1 1 d .
H66A H -0.027126 0.297405 0.107468 0.095 Uiso 1 1 calc R
H66B H -0.039584 0.344706 0.073481 0.095 Uiso 1 1 calc R
C67 C 0.0255(4) 0.3565(3) 0.1134(3) 0.118(3) Uani 1 1 d .
H67A H 0.046553 0.334864 0.134031 0.176 Uiso 1 1 calc GR
H67B H 0.005865 0.381146 0.132377 0.176 Uiso 1 1 calc GR
H67C H 0.047891 0.375273 0.091711 0.176 Uiso 1 1 calc GR
C68 C -0.02908(17) 0.26178(19) 0.02394(18) 0.0635(10) Uani 1 1 d .
H68A H -0.042368 0.237431 0.047747 0.076 Uiso 1 1 calc R
H68B H -0.057935 0.284422 0.014441 0.076 Uiso 1 1 calc R
C69 C -0.0113(2) 0.2316(2) -0.0181(2) 0.0733(12) Uani 1 1 d .
H69A H 0.009210 0.253976 -0.038515 0.110 Uiso 1 1 calc GR
H69B H -0.041339 0.218854 -0.035355 0.110 Uiso 1 1 calc GR
H69C H 0.009752 0.202434 -0.007761 0.110 Uiso 1 1 calc GR
C70 C 0.05726(17) 0.2601(2) 0.06181(18) 0.0654(11) Uani 1 1 d .
H70A H 0.072575 0.243705 0.033768 0.079 Uiso 1 1 calc R
H70B H 0.084128 0.282007 0.076262 0.079 Uiso 1 1 calc R
C71 C 0.0429(2) 0.2189(2) 0.0957(2) 0.0729(12) Uani 1 1 d .
H71A H 0.027093 0.234522 0.123473 0.109 Uiso 1 1 calc GR
H71B H 0.073874 0.199868 0.105028 0.109 Uiso 1 1 calc GR
H71C H 0.018369 0.195250 0.080994 0.109 Uiso 1 1 calc GR
C72 C 0.1649(3) 0.1750(4) 0.1924(3) 0.114(3) Uani 1 1 d .
H72A H 0.151057 0.152035 0.167696 0.137 Uiso 1 1 calc R
H72B H 0.194844 0.193658 0.179218 0.137 Uiso 1 1 calc R
C73 C 0.1211(3) 0.2159(5) 0.2078(4) 0.129(3) Uani 1 1 d .
H73A H 0.087825 0.198275 0.210326 0.193 Uiso 1 1 calc GR
H73B H 0.118736 0.243255 0.184254 0.193 Uiso 1 1 calc GR
H73C H 0.130198 0.230936 0.238184 0.193 Uiso 1 1 calc GR
C74 C 0.1342(4) 0.1067(5) 0.2511(3) 0.131(3) Uani 1 1 d .
H74A H 0.146730 0.084173 0.276612 0.158 Uiso 1 1 calc R
H74B H 0.105784 0.128170 0.263471 0.158 Uiso 1 1 calc R
C75 C 0.1152(4) 0.0748(5) 0.2116(3) 0.140(4) Uani 1 1 d .
H75A H 0.106805 0.097120 0.185021 0.210 Uiso 1 1 calc GR
H75B H 0.084345 0.055990 0.221445 0.210 Uiso 1 1 calc GR
H75C H 0.142027 0.050251 0.202357 0.210 Uiso 1 1 calc GR
C76 C 0.2228(3) 0.1065(3) 0.2152(2) 0.0953(18) Uani 1 1 d .
H76A H 0.207460 0.085029 0.190187 0.114 Uiso 1 1 calc R
H76B H 0.250919 0.126818 0.200869 0.114 Uiso 1 1 calc R
C77 C 0.2458(3) 0.0715(3) 0.2508(2) 0.0831(15) Uani 1 1 d .
H77A H 0.248482 0.089591 0.280847 0.125 Uiso 1 1 calc GR
H77B H 0.280246 0.060927 0.240487 0.125 Uiso 1 1 calc GR
H77C H 0.223965 0.041019 0.254485 0.125 Uiso 1 1 calc GR
C78 C 0.1970(3) 0.1700(4) 0.2748(3) 0.104(2) Uani 1 1 d .
H78A H 0.209924 0.144418 0.297710 0.125 Uiso 1 1 calc R
H78B H 0.166923 0.187663 0.288788 0.125 Uiso 1 1 calc R
C79 C 0.2412(3) 0.2111(4) 0.2637(4) 0.124(3) Uani 1 1 d .
H79A H 0.271335 0.193369 0.250788 0.186 Uiso 1 1 calc GR
H79B H 0.250896 0.228991 0.292597 0.186 Uiso 1 1 calc GR
H79C H 0.228385 0.236219 0.240826 0.186 Uiso 1 1 calc GR
C80 C 0.5072(6) 0.3434(5) 0.0584(9) 0.210(6) Uani 1 1 d .
H80A H 0.483030 0.360149 0.080536 0.252 Uiso 1 1 calc R
H80B H 0.492690 0.346826 0.026513 0.252 Uiso 1 1 calc R
C81 C 0.5601(5) 0.3718(5) 0.0605(9) 0.210(6) Uani 1 1 d .
H81A H 0.573677 0.375820 0.028652 0.315 Uiso 1 1 calc GR
H81B H 0.584316 0.351625 0.079296 0.315 Uiso 1 1 calc GR
H81C H 0.555418 0.405849 0.074709 0.315 Uiso 1 1 calc GR
C82 C 0.5438(3) 0.2586(3) 0.0327(4) 0.115(3) Uani 1 1 d .
H82A H 0.579315 0.272401 0.033404 0.138 Uiso 1 1 calc R
H82B H 0.545621 0.221792 0.041565 0.138 Uiso 1 1 calc R
C83 C 0.5248(4) 0.2619(5) -0.0150(4) 0.146(4) Uani 1 1 d .
H83A H 0.490077 0.247315 -0.016588 0.219 Uiso 1 1 calc GR
H83B H 0.547806 0.242566 -0.035782 0.219 Uiso 1 1 calc GR
H83C H 0.523880 0.298081 -0.024775 0.219 Uiso 1 1 calc GR
C84 C 0.5346(4) 0.2732(5) 0.1163(4) 0.139(4) Uani 1 1 d .
H84A H 0.570645 0.285630 0.116966 0.166 Uiso 1 1 calc R
H84B H 0.535553 0.235171 0.118599 0.166 Uiso 1 1 calc R
C85 C 0.5063(4) 0.2946(5) 0.1603(4) 0.137(3) Uani 1 1 d .
H85A H 0.480461 0.320025 0.150549 0.206 Uiso 1 1 calc GR
H85B H 0.531289 0.311083 0.181214 0.206 Uiso 1 1 calc GR
H85C H 0.489207 0.266285 0.176845 0.206 Uiso 1 1 calc GR
C86 C 0.4574(2) 0.2684(3) 0.0673(2) 0.0855(16) Uani 1 1 d .
H86A H 0.436285 0.286834 0.090894 0.103 Uiso 1 1 calc R
H86B H 0.443556 0.277158 0.036009 0.103 Uiso 1 1 calc R
C87 C 0.4516(3) 0.2118(4) 0.0750(3) 0.118(3) Uani 1 1 d .
H87A H 0.480299 0.193623 0.060044 0.177 Uiso 1 1 calc GR
H87B H 0.419002 0.200097 0.061194 0.177 Uiso 1 1 calc GR
H87C H 0.451546 0.204479 0.108639 0.177 Uiso 1 1 calc GR
N1 N 0.43038(10) 0.08497(11) 0.17658(10) 0.0406(6) Uani 1 1 d .
N2 N 0.58988(11) 0.12713(13) 0.04816(11) 0.0463(6) Uani 1 1 d .
H2A H 0.619944 0.134999 0.060473 0.056 Uiso 1 1 calc R
N3 N 0.62305(13) 0.15897(14) -0.01894(12) 0.0521(7) Uani 1 1 d .
H3A H 0.645830 0.172396 0.000351 0.063 Uiso 1 1 calc R
N4 N 0.72023(13) 0.18516(13) -0.05056(12) 0.0520(7) Uani 1 1 d .
H4 H 0.711654 0.187575 -0.020820 0.062 Uiso 1 1 calc R
N5 N 0.80108(13) 0.18742(14) -0.02184(12) 0.0548(8) Uani 1 1 d .
H5A H 0.786705 0.191058 0.005884 0.066 Uiso 1 1 calc R
N6 N 0.27388(11) -0.05180(11) 0.12092(11) 0.0415(6) Uani 1 1 d .
H6A H 0.283496 -0.079703 0.105752 0.050 Uiso 1 1 calc R
N7 N 0.19202(11) -0.08500(12) 0.11660(10) 0.0436(6) Uani 1 1 d .
H7 H 0.206561 -0.109719 0.100157 0.052 Uiso 1 1 calc R
N8 N 0.14704(14) -0.18249(14) 0.12187(13) 0.0579(8) Uani 1 1 d .
H8 H 0.176534 -0.177458 0.107376 0.069 Uiso 1 1 calc R
N9 N 0.1758(2) -0.26364(16) 0.13188(19) 0.0777(12) Uani 1 1 d .
H9A H 0.206379 -0.251897 0.123890 0.093 Uiso 1 1 calc R
N10 N 0.36269(12) 0.23211(13) 0.30903(11) 0.0490(7) Uani 1 1 d .
H10A H 0.352072 0.219183 0.335845 0.059 Uiso 1 1 calc R
N11 N 0.3285(2) 0.30484(17) 0.33663(16) 0.0757(12) Uani 1 1 d .
H11A H 0.319896 0.284458 0.359983 0.091 Uiso 1 1 calc R
N12 N 0.2982(2) 0.33932(15) 0.42257(17) 0.0779(12) Uani 1 1 d .
H12A H 0.291242 0.306574 0.417743 0.093 Uiso 1 1 calc R
N13 N 0.3183(3) 0.31242(18) 0.49441(17) 0.0879(14) Uani 1 1 d .
H13 H 0.311428 0.281211 0.484149 0.105 Uiso 1 1 calc R
N14 N 0.01282(13) 0.29463(14) 0.04607(14) 0.0589(8) Uani 1 1 d .
N15 N 0.18159(16) 0.1440(2) 0.23232(12) 0.0722(11) Uani 1 1 d .
N16 N 0.51169(19) 0.2873(2) 0.0705(2) 0.0945(15) Uani 1 1 d .
O1 O 0.55089(12) 0.10897(15) -0.02154(10) 0.0660(8) Uani 1 1 d .
O2 O 0.78948(12) 0.17703(13) -0.10003(11) 0.0612(7) Uani 1 1 d .
O3 O 0.20592(10) -0.00611(12) 0.15105(11) 0.0576(7) Uani 1 1 d .
O4 O 0.09236(15) -0.24600(16) 0.14788(16) 0.0846(11) Uani 1 1 d .
O5 O 0.38082(14) 0.30866(13) 0.27261(12) 0.0669(8) Uani 1 1 d .
O6 O 0.3193(2) 0.39824(16) 0.4768(2) 0.1032(14) Uani 1 1 d .
O7 O 0.31267(11) 0.21165(11) 0.46213(10) 0.0524(6) Uani 1 1 d .
O8 O 0.27698(13) 0.23460(13) 0.38372(12) 0.0668(8) Uani 1 1 d .
O9 O 0.23441(9) 0.16584(11) 0.43171(9) 0.0482(6) Uani 1 1 d .
O10 O 0.32123(10) 0.14936(10) 0.39546(10) 0.0505(6) Uani 1 1 d .
P1 P 0.28670(3) 0.18972(3) 0.41771(3) 0.0444(2) Uani 1 1 d .

loop_
_atom_site_aniso_label
_atom_site_aniso_U_11
_atom_site_aniso_U_22
_atom_site_aniso_U_33
_atom_site_aniso_U_23
_atom_site_aniso_U_13
_atom_site_aniso_U_12
C1 0.0338(15) 0.0488(17) 0.0402(16) -0.0014(13) -0.0005(12) -0.0025(13)
C2 0.0362(15) 0.0517(18) 0.0402(16) -0.0026(14) -0.0025(12) -0.0071(13)
C3 0.0342(15) 0.0533(18) 0.0447(17) -0.0026(14) -0.0040(13) -0.0033(13)
C4 0.0333(14) 0.0480(17) 0.0404(16) -0.0012(13) 0.0031(12) -0.0021(12)
C5 0.0414(17) 0.0559(19) 0.0424(16) -0.0066(14) -0.0008(14) -0.0057(14)
C6 0.0365(15) 0.0517(18) 0.0464(17) -0.0067(15) -0.0028(13) -0.0039(14)
C7 0.0386(16) 0.064(2) 0.0455(18) 0.0007(16) 0.0035(14) 0.0030(15)
C8 0.0456(19) 0.077(3) 0.049(2) 0.0102(18) 0.0027(16) 0.0079(18)
C9 0.057(3) 0.130(5) 0.061(3) 0.023(3) -0.004(2) 0.006(3)
C10 0.076(3) 0.160(7) 0.065(3) 0.021(4) -0.007(3) 0.000(4)
C11 0.085(4) 0.135(6) 0.060(3) 0.015(3) -0.004(3) -0.006(4)
C12 0.068(3) 0.097(4) 0.062(3) 0.011(3) 0.006(2) -0.005(3)
C13 0.050(2) 0.065(2) 0.057(2) 0.0076(18) 0.0076(17) 0.0036(17)
C14 0.0502(19) 0.0480(18) 0.0510(19) 0.0014(15) 0.0123(15) 0.0015(15)
C15 0.0453(19) 0.064(2) 0.057(2) -0.0059(18) 0.0117(16) -0.0038(17)
C16 0.0403(16) 0.058(2) 0.0427(16) -0.0031(15) 0.0066(14) -0.0036(15)
C17 0.075(3) 0.082(3) 0.049(2) 0.008(2) 0.013(2) -0.010(2)
C18 0.074(3) 0.077(3) 0.066(3) 0.019(2) -0.004(2) -0.003(2)
C19 0.055(2) 0.066(3) 0.095(4) 0.002(2) -0.004(2) 0.003(2)
C20 0.060(2) 0.063(2) 0.075(3) -0.008(2) 0.017(2) 0.0056(19)
C21 0.0502(19) 0.060(2) 0.0452(18) -0.0007(16) 0.0106(15) -0.0008(16)
C22 0.0366(15) 0.0459(17) 0.0391(15) -0.0020(13) -0.0031(12) -0.0044(13)
C23 0.0318(14) 0.0462(16) 0.0460(17) 0.0041(14) -0.0021(12) -0.0012(13)
C24 0.0404(16) 0.0390(15) 0.0461(17) 0.0033(13) -0.0009(13) -0.0027(13)
C25 0.0364(15) 0.0457(16) 0.0386(15) 0.0006(13) -0.0011(12) -0.0024(13)
C26 0.0361(15) 0.0441(16) 0.0520(18) 0.0010(14) -0.0082(14) -0.0011(13)
C27 0.0390(16) 0.0424(16) 0.0540(19) -0.0027(14) -0.0056(14) -0.0016(13)
C28 0.0390(16) 0.0471(17) 0.0406(16) 0.0031(14) -0.0055(13) -0.0027(13)
C29 0.0357(16) 0.063(2) 0.0443(17) 0.0106(16) -0.0075(13) -0.0071(15)
C30 0.044(2) 0.073(3) 0.089(3) 0.024(2) -0.009(2) -0.0055(19)
C31 0.047(2) 0.086(4) 0.125(5) 0.017(3) 0.003(3) 0.003(2)
C32 0.042(2) 0.108(4) 0.117(5) 0.022(4) 0.000(3) -0.008(3)
C33 0.047(2) 0.092(4) 0.089(3) 0.009(3) -0.006(2) -0.021(2)
C34 0.0436(18) 0.069(2) 0.0491(19) 0.0007(17) -0.0068(15) -0.0163(17)
C35 0.074(3) 0.063(2) 0.057(2) -0.0008(19) 0.000(2) -0.027(2)
C36 0.108(4) 0.061(3) 0.092(4) 0.003(3) 0.010(3) -0.026(3)
C37 0.076(3) 0.079(4) 0.133(6) -0.027(4) -0.004(4) -0.008(3)
C38 0.099(5) 0.072(4) 0.246(13) -0.021(6) -0.004(7) -0.025(4)
C39 0.106(7) 0.114(8) 0.44(3) -0.142(15) -0.030(14) -0.012(6)
C40 0.124(9) 0.27(2) 0.30(2) -0.22(2) -0.017(12) -0.042(11)
C41 0.099(6) 0.38(2) 0.231(15) -0.236(18) 0.010(8) -0.015(10)
C42 0.074(3) 0.131(6) 0.099(5) -0.048(4) 0.006(3) -0.023(4)
C43 0.0347(14) 0.0494(18) 0.0417(16) 0.0002(14) -0.0008(12) -0.0065(13)
C44 0.054(2) 0.052(2) 0.052(2) -0.0001(16) 0.0095(16) -0.0125(16)
C45 0.058(2) 0.054(2) 0.052(2) -0.0008(16) 0.0065(17) -0.0093(17)
C46 0.0363(15) 0.0542(19) 0.0411(16) -0.0019(14) 0.0014(13) -0.0023(13)
C47 0.0357(14) 0.0510(17) 0.0367(15) 0.0077(13) 0.0006(12) 0.0006(13)
C48 0.0358(15) 0.0483(17) 0.0432(16) 0.0072(14) -0.0007(13) -0.0029(13)
C49 0.056(2) 0.058(2) 0.0462(18) 0.0010(16) 0.0077(16) 0.0049(17)
C50 0.116(5) 0.072(3) 0.092(4) 0.021(3) 0.041(4) 0.035(3)
C51 0.170(8) 0.107(5) 0.127(6) 0.047(5) 0.064(6) 0.063(6)
C52 0.282(16) 0.114(6) 0.122(7) 0.043(6) 0.073(9) 0.094(9)
C53 0.316(19) 0.114(7) 0.237(14) 0.086(9) 0.174(15) 0.133(10)
C54 0.183(9) 0.087(4) 0.128(6) 0.017(4) 0.075(6) 0.062(5)
C55 0.122(5) 0.062(3) 0.104(4) 0.013(3) 0.057(4) 0.030(3)
C56 0.095(4) 0.050(2) 0.090(3) -0.006(2) 0.017(3) 0.013(2)
C57 0.104(4) 0.075(3) 0.081(3) -0.019(3) 0.014(3) 0.004(3)
C58 0.113(4) 0.052(2) 0.077(3) -0.003(2) 0.026(3) 0.011(3)
C59 0.087(3) 0.067(3) 0.072(3) -0.014(2) -0.007(3) 0.006(3)
C60 0.087(4) 0.088(4) 0.083(4) -0.016(3) 0.001(3) 0.018(3)
C61 0.103(5) 0.093(4) 0.086(4) -0.022(3) 0.013(3) 0.014(4)
C62 0.100(4) 0.098(4) 0.069(3) -0.020(3) -0.002(3) 0.018(3)
C63 0.086(3) 0.065(3) 0.078(3) -0.015(2) -0.006(3) 0.011(2)
C64 0.071(3) 0.073(3) 0.086(3) 0.021(3) -0.001(2) -0.017(2)
C65 0.107(4) 0.072(3) 0.090(4) 0.015(3) -0.013(3) -0.008(3)
C66 0.090(4) 0.071(3) 0.076(3) -0.001(2) 0.006(3) -0.002(3)
C67 0.147(7) 0.096(5) 0.109(5) -0.029(4) -0.008(5) -0.008(5)
C68 0.049(2) 0.068(3) 0.074(3) 0.009(2) 0.0028(19) -0.0077(18)
C69 0.063(3) 0.079(3) 0.078(3) 0.001(2) 0.000(2) -0.008(2)
C70 0.051(2) 0.076(3) 0.070(3) 0.001(2) 0.0000(19) -0.007(2)
C71 0.069(3) 0.073(3) 0.077(3) 0.008(2) -0.004(2) 0.003(2)
C72 0.104(5) 0.158(8) 0.080(4) 0.018(5) -0.002(4) 0.004(5)
C73 0.093(5) 0.172(9) 0.121(6) 0.026(6) -0.014(4) 0.037(5)
C74 0.126(6) 0.188(10) 0.080(4) -0.004(5) 0.011(4) -0.050(7)
C75 0.095(5) 0.215(12) 0.111(6) -0.049(7) -0.002(5) -0.033(6)
C76 0.102(4) 0.104(5) 0.081(4) 0.011(3) 0.009(3) -0.011(4)
C77 0.087(3) 0.092(4) 0.071(3) 0.021(3) -0.006(3) -0.015(3)
C78 0.089(4) 0.141(6) 0.083(4) -0.002(4) 0.009(3) 0.000(4)
C79 0.092(5) 0.134(6) 0.147(8) -0.049(6) -0.027(5) 0.010(5)
C80 0.146(7) 0.123(6) 0.362(19) -0.022(9) 0.066(10) -0.021(5)
C81 0.146(7) 0.123(6) 0.362(19) -0.022(9) 0.066(10) -0.021(5)
C82 0.075(4) 0.106(5) 0.165(8) 0.027(5) 0.022(4) 0.026(4)
C83 0.124(7) 0.195(11) 0.119(6) 0.036(7) 0.040(6) 0.060(7)
C84 0.099(6) 0.174(10) 0.143(8) -0.010(7) -0.030(6) 0.011(6)
C85 0.116(6) 0.159(9) 0.136(7) 0.004(7) -0.011(6) -0.029(6)
C86 0.070(3) 0.102(4) 0.085(3) 0.011(3) 0.001(3) 0.018(3)
C87 0.090(4) 0.150(7) 0.114(6) 0.034(5) -0.022(4) -0.021(5)
N1 0.0339(13) 0.0478(15) 0.0400(14) -0.0029(11) 0.0022(10) -0.0070(11)
N2 0.0349(13) 0.0589(17) 0.0450(15) 0.0015(13) 0.0040(11) -0.0036(12)
N3 0.0450(15) 0.0641(19) 0.0472(16) 0.0044(14) 0.0021(13) -0.0006(14)
N4 0.0497(16) 0.0579(18) 0.0482(16) 0.0023(14) 0.0108(13) 0.0009(14)
N5 0.0486(17) 0.066(2) 0.0499(16) -0.0043(15) 0.0130(13) 0.0025(14)
N6 0.0361(13) 0.0397(13) 0.0486(15) -0.0011(11) 0.0008(11) -0.0042(10)
N7 0.0360(13) 0.0522(15) 0.0426(14) 0.0050(12) -0.0016(11) -0.0090(12)
N8 0.0528(17) 0.0605(19) 0.0605(19) -0.0006(15) 0.0042(15) -0.0198(15)
N9 0.082(3) 0.056(2) 0.095(3) 0.003(2) 0.004(2) -0.025(2)
N10 0.0474(16) 0.0550(17) 0.0447(15) -0.0007(13) 0.0092(12) -0.0032(13)
N11 0.096(3) 0.061(2) 0.070(2) 0.0088(18) 0.030(2) 0.023(2)
N12 0.102(3) 0.0499(19) 0.081(3) -0.0073(18) 0.031(2) 0.014(2)
N13 0.132(4) 0.057(2) 0.074(3) -0.015(2) 0.003(3) 0.007(3)
N14 0.0514(18) 0.0572(19) 0.068(2) 0.0061(16) 0.0022(15) -0.0057(14)
N15 0.060(2) 0.116(3) 0.0398(16) 0.0020(19) -0.0004(15) 0.004(2)
N16 0.066(3) 0.093(3) 0.124(4) 0.012(3) 0.009(3) 0.009(2)
O1 0.0503(15) 0.099(2) 0.0490(15) 0.0004(15) 0.0021(12) -0.0078(15)
O2 0.0592(16) 0.0696(17) 0.0549(15) 0.0011(13) 0.0184(13) 0.0025(13)
O3 0.0404(12) 0.0632(16) 0.0692(17) -0.0103(14) -0.0034(12) 0.0009(12)
O4 0.073(2) 0.081(2) 0.100(3) 0.003(2) 0.016(2) -0.0309(18)
O5 0.0761(19) 0.0624(17) 0.0622(17) 0.0063(14) 0.0192(15) 0.0068(15)
O6 0.133(4) 0.059(2) 0.117(3) -0.019(2) 0.012(3) -0.001(2)
O7 0.0522(14) 0.0512(13) 0.0539(14) -0.0054(11) 0.0084(11) -0.0031(12)
O8 0.0746(19) 0.0591(16) 0.0666(18) 0.0176(14) 0.0146(15) 0.0168(15)
O9 0.0404(12) 0.0595(15) 0.0447(12) 0.0029(11) 0.0073(10) 0.0025(11)
O10 0.0408(12) 0.0525(14) 0.0582(14) -0.0080(12) 0.0047(11) 0.0045(10)
P1 0.0437(4) 0.0458(4) 0.0435(4) 0.0036(4) 0.0096(3) 0.0071(3)

loop_
_atom_type_symbol
_atom_type_description
_atom_type_scat_dispersion_real
_atom_type_scat_dispersion_imag
_atom_type_scat_source
C C 0.0181 0.0091 'International Tables Vol C Tables 4.2.6.8 and 6.1.1.4'
H H 0.0000 0.0000 'International Tables Vol C Tables 4.2.6.8 and 6.1.1.4'
N N 0.0311 0.0180 'International Tables Vol C Tables 4.2.6.8 and 6.1.1.4'
O O 0.0492 0.0322 'International Tables Vol C Tables 4.2.6.8 and 6.1.1.4'
P P 0.2955 0.4335 'International Tables Vol C Tables 4.2.6.8 and 6.1.1.4'

loop_
_geom_angle_atom_site_label_1
_geom_angle_atom_site_label_2
_geom_angle_atom_site_label_3
_geom_angle
C2 C1 N1 121.1(3)
C6 C1 C2 117.9(3)
C6 C1 N1 121.0(3)
C1 C2 H2 120.0
C3 C2 C1 119.9(3)
C3 C2 H2 120.0
C2 C3 H3 119.0
C2 C3 C4 122.0(3)
C4 C3 H3 119.0
C3 C4 C5 117.7(3)
C3 C4 N2 117.3(3)
C5 C4 N2 125.0(3)
C4 C5 H5 120.0
C6 C5 C4 119.9(3)
C6 C5 H5 120.0
C1 C6 H6 119.0
C5 C6 C1 122.0(3)
C5 C6 H6 119.0
N3 C7 N2 112.8(3)
O1 C7 N2 123.1(4)
O1 C7 N3 124.1(4)
C9 C8 C13 119.5(4)
C9 C8 N3 121.9(4)
N3 C8 C13 118.6(4)
C8 C9 H9 119.4
C10 C9 C8 121.2(5)
C10 C9 H9 119.4
C9 C10 H10 120.2
C9 C10 C11 119.6(6)
C11 C10 H10 120.2
C10 C11 H11 120.8
C12 C11 C10 118.4(5)
C12 C11 H11 120.8
C11 C12 H12 118.7
C13 C12 C11 122.6(5)
C13 C12 H12 118.7
C12 C13 C8 118.5(4)
C12 C13 N4 122.9(4)
N4 C13 C8 118.5(4)
N5 C14 N4 112.6(3)
O2 C14 N4 124.9(4)
O2 C14 N5 122.5(4)
H15A C15 H15B 107.6
C16 C15 H15A 108.6
C16 C15 H15B 108.6
N5 C15 H15A 108.6
N5 C15 H15B 108.6
N5 C15 C16 114.8(3)
C17 C16 C15 120.6(4)
C21 C16 C15 121.5(4)
C21 C16 C17 117.9(4)
C16 C17 H17 119.2
C18 C17 C16 121.5(4)
C18 C17 H17 119.2
C17 C18 H18 120.3
C19 C18 C17 119.3(5)
C19 C18 H18 120.3
C18 C19 H19 120.0
C20 C19 C18 120.0(5)
C20 C19 H19 120.0
C19 C20 H20 119.6
C19 C20 C21 120.8(4)
C21 C20 H20 119.6
C16 C21 C20 120.5(4)
C16 C21 H21 119.8
C20 C21 H21 119.8
C23 C22 N1 120.2(3)
C27 C22 C23 118.8(3)
C27 C22 N1 121.0(3)
C22 C23 H23 119.9
C24 C23 C22 120.1(3)
C24 C23 H23 119.9
C23 C24 H24 119.6
C25 C24 C23 120.9(3)
C25 C24 H24 119.6
C24 C25 C26 119.1(3)
C24 C25 N6 117.6(3)
N6 C25 C26 123.2(3)
C25 C26 H26 120.0
C27 C26 C25 119.9(3)
C27 C26 H26 120.0
C22 C27 H27 119.4
C26 C27 C22 121.1(3)
C26 C27 H27 119.4
N7 C28 N6 113.9(3)
O3 C28 N6 122.2(3)
O3 C28 N7 123.9(3)
C30 C29 C34 118.7(4)
C30 C29 N7 121.8(4)
N7 C29 C34 119.5(4)
C29 C30 H30 118.8
C29 C30 C31 122.4(5)
C31 C30 H30 118.8
C30 C31 H31 120.9
C32 C31 C30 118.3(6)
C32 C31 H31 120.9
C31 C32 H32 119.7
C33 C32 C31 120.7(5)
C33 C32 H32 119.7
C32 C33 H33 118.9
C32 C33 C34 122.3(5)
C34 C33 H33 118.9
C33 C34 C29 117.5(5)
C33 C34 N8 123.2(4)
N8 C34 C29 119.3(3)
N9 C35 N8 113.4(4)
O4 C35 N8 123.9(5)
O4 C35 N9 122.7(5)
H36A C36 H36B 107.7
C37 C36 H36A 108.8
C37 C36 H36B 108.8
N9 C36 H36A 108.8
N9 C36 H36B 108.8
N9 C36 C37 114.0(6)
C38 C37 C36 116.4(9)
C42 C37 C36 123.5(6)
C42 C37 C38 119.9(9)
C37 C38 H38 122.2
C37 C38 C39 115.6(15)
C39 C38 H38 122.2
C38 C39 H39 118.2
C40 C39 C38 123.6(15)
C40 C39 H39 118.2
C39 C40 H40 122.3
C41 C40 C39 115.3(12)
C41 C40 H40 122.3
C40 C41 H41 116.9
C40 C41 C42 126(2)
C42 C41 H41 116.9
C37 C42 C41 119.2(12)
C37 C42 H42 120.4
C41 C42 H42 120.4
C44 C43 C48 116.2(3)
C44 C43 N1 125.2(3)
C48 C43 N1 118.6(3)
C43 C44 H44 118.7
C45 C44 C43 122.6(4)
C45 C44 H44 118.7
C44 C45 H45 119.4
C44 C45 C46 121.2(4)
C46 C45 H45 119.4
C45 C46 C47 118.1(3)
C45 C46 N10 125.5(3)
C47 C46 N10 116.4(3)
C46 C47 H47 119.7
C48 C47 C46 120.5(3)
C48 C47 H47 119.7
C43 C48 H48 119.4
C47 C48 C43 121.1(3)
C47 C48 H48 119.4
N11 C49 N10 110.8(4)
O5 C49 N10 125.1(4)
O5 C49 N11 124.0(4)
C51 C50 C55 119.1(6)
C51 C50 N11 125.2(6)
N11 C50 C55 115.8(5)
C50 C51 H51 118.4
C52 C51 C50 123.2(8)
C52 C51 H51 118.4
C51 C52 H52 120.8
C51 C52 C53 118.5(8)
C53 C52 H52 120.8
C52 C53 H53 120.4
C54 C53 C52 119.2(7)
C54 C53 H53 120.4
C53 C54 H54 119.0
C53 C54 C55 122.1(7)
C55 C54 H54 119.0
C50 C55 N12 120.4(5)
C54 C55 C50 117.2(7)
C54 C55 N12 121.9(6)
N12 C56 N13 113.7(5)
O6 C56 N12 121.7(6)
O6 C56 N13 124.3(6)
H57A C57 H57B 107.6
C58 C57 H57A 108.7
C58 C57 H57B 108.7
N13 C57 H57A 108.7
N13 C57 H57B 108.7
N13 C57 C58 114.4(6)
C59 C58 C57 122.9(6)
C59 C58 C63 118.5(5)
C63 C58 C57 118.5(6)
C58 C59 H59 119.5
C58 C59 C60 120.9(5)
C60 C59 H59 119.5
C59 C60 H60 119.4
C59 C60 C61 121.1(6)
C61 C60 H60 119.4
C60 C61 H61 120.8
C62 C61 C60 118.4(6)
C62 C61 H61 120.8
C61 C62 H62 118.9
C61 C62 C63 122.2(6)
C63 C62 H62 118.9
C58 C63 H63 120.7
C62 C63 C58 118.7(6)
C62 C63 H63 120.7
H64A C64 H64B 107.4
C65 C64 H64A 108.4
C65 C64 H64B 108.4
C65 C64 N14 115.7(5)
N14 C64 H64A 108.4
N14 C64 H64B 108.4
C64 C65 H65A 109.5
C64 C65 H65B 109.5
C64 C65 H65C 109.5
H65A C65 H65B 109.5
H65A C65 H65C 109.5
H65B C65 H65C 109.5
H66A C66 H66B 107.6
C67 C66 H66A 108.7
C67 C66 H66B 108.7
N14 C66 H66A 108.7
N14 C66 H66B 108.7
N14 C66 C67 114.2(6)
C66 C67 H67A 109.5
C66 C67 H67B 109.5
C66 C67 H67C 109.5
H67A C67 H67B 109.5
H67A C67 H67C 109.5
H67B C67 H67C 109.5
H68A C68 H68B 107.7
C69 C68 H68A 108.8
C69 C68 H68B 108.8
C69 C68 N14 113.8(4)
N14 C68 H68A 108.8
N14 C68 H68B 108.8
C68 C69 H69A 109.5
C68 C69 H69B 109.5
C68 C69 H69C 109.5
H69A C69 H69B 109.5
H69A C69 H69C 109.5
H69B C69 H69C 109.5
H70A C70 H70B 107.5
C71 C70 H70A 108.5
C71 C70 H70B 108.5
C71 C70 N14 115.1(4)
N14 C70 H70A 108.5
N14 C70 H70B 108.5
C70 C71 H71A 109.5
C70 C71 H71B 109.5
C70 C71 H71C 109.5
H71A C71 H71B 109.5
H71A C71 H71C 109.5
H71B C71 H71C 109.5
H72A C72 H72B 108.0
C73 C72 H72A 109.5
C73 C72 H72B 109.5
N15 C72 H72A 109.5
N15 C72 H72B 109.5
N15 C72 C73 110.9(6)
C72 C73 H73A 109.5
C72 C73 H73B 109.5
C72 C73 H73C 109.5
H73A C73 H73B 109.5
H73A C73 H73C 109.5
H73B C73 H73C 109.5
H74A C74 H74B 108.3
C75 C74 H74A 109.8
C75 C74 H74B 109.8
C75 C74 N15 109.2(7)
N15 C74 H74A 109.8
N15 C74 H74B 109.8
C74 C75 H75A 109.5
C74 C75 H75B 109.5
C74 C75 H75C 109.5
H75A C75 H75B 109.5
H75A C75 H75C 109.5
H75B C75 H75C 109.5
H76A C76 H76B 107.3
C77 C76 H76A 108.1
C77 C76 H76B 108.1
C77 C76 N15 117.0(6)
N15 C76 H76A 108.1
N15 C76 H76B 108.1
C76 C77 H77A 109.5
C76 C77 H77B 109.5
C76 C77 H77C 109.5
H77A C77 H77B 109.5
H77A C77 H77C 109.5
H77B C77 H77C 109.5
H78A C78 H78B 108.2
C79 C78 H78A 109.6
C79 C78 H78B 109.6
N15 C78 H78A 109.6
N15 C78 H78B 109.6
N15 C78 C79 110.1(6)
C78 C79 H79A 109.5
C78 C79 H79B 109.5
C78 C79 H79C 109.5
H79A C79 H79B 109.5
H79A C79 H79C 109.5
H79B C79 H79C 109.5
H80A C80 H80B 107.8
C81 C80 H80A 109.1
C81 C80 H80B 109.1
N16 C80 H80A 109.1
N16 C80 H80B 109.1
N16 C80 C81 112.4(13)
C80 C81 H81A 109.5
C80 C81 H81B 109.5
C80 C81 H81C 109.5
H81A C81 H81B 109.5
H81A C81 H81C 109.5
H81B C81 H81C 109.5
H82A C82 H82B 107.4
C83 C82 H82A 108.2
C83 C82 H82B 108.2
C83 C82 N16 116.3(6)
N16 C82 H82A 108.2
N16 C82 H82B 108.2
C82 C83 H83A 109.5
C82 C83 H83B 109.5
C82 C83 H83C 109.5
H83A C83 H83B 109.5
H83A C83 H83C 109.5
H83B C83 H83C 109.5
H84A C84 H84B 107.4
C85 C84 H84A 108.4
C85 C84 H84B 108.4
N16 C84 H84A 108.4
N16 C84 H84B 108.4
N16 C84 C85 115.7(8)
C84 C85 H85A 109.5
C84 C85 H85B 109.5
C84 C85 H85C 109.5
H85A C85 H85B 109.5
H85A C85 H85C 109.5
H85B C85 H85C 109.5
H86A C86 H86B 107.6
C87 C86 H86A 108.7
C87 C86 H86B 108.7
C87 C86 N16 114.2(5)
N16 C86 H86A 108.7
N16 C86 H86B 108.7
C86 C87 H87A 109.5
C86 C87 H87B 109.5
C86 C87 H87C 109.5
H87A C87 H87B 109.5
H87A C87 H87C 109.5
H87B C87 H87C 109.5
C1 N1 C22 117.0(3)
C43 N1 C1 121.5(3)
C43 N1 C22 116.3(3)
C4 N2 H2A 117.3
C7 N2 C4 125.4(3)
C7 N2 H2A 117.3
C7 N3 C8 127.3(4)
C7 N3 H3A 116.4
C8 N3 H3A 116.4
C13 N4 H4 116.9
C14 N4 C13 126.2(3)
C14 N4 H4 116.9
C14 N5 C15 120.0(3)
C14 N5 H5A 120.0
C15 N5 H5A 120.0
C25 N6 H6A 118.6
C28 N6 C25 122.7(3)
C28 N6 H6A 118.6
C28 N7 C29 124.8(3)
C28 N7 H7 117.6
C29 N7 H7 117.6
C34 N8 H8 116.9
C35 N8 C34 126.2(4)
C35 N8 H8 116.9
C35 N9 C36 119.3(5)
C35 N9 H9A 120.4
C36 N9 H9A 120.4
C46 N10 H10A 117.6
C49 N10 C46 124.8(3)
C49 N10 H10A 117.6
C49 N11 C50 127.7(4)
C49 N11 H11A 116.2
C50 N11 H11A 116.2
C55 N12 H12A 116.6
C56 N12 C55 126.7(5)
C56 N12 H12A 116.6
C56 N13 C57 121.9(5)
C56 N13 H13 119.0
C57 N13 H13 119.0
C66 N14 C64 111.5(4)
C66 N14 C68 106.8(4)
C66 N14 C70 112.5(4)
C68 N14 C64 110.1(4)
C68 N14 C70 109.5(3)
C70 N14 C64 106.4(4)
C72 N15 C74 110.7(6)
C72 N15 C76 108.0(5)
C76 N15 C74 104.5(6)
C78 N15 C72 118.8(7)
C78 N15 C74 102.0(5)
C78 N15 C76 111.8(5)
C80 N16 C82 110.3(9)
C84 N16 C80 118.3(11)
C84 N16 C82 106.2(6)
C84 N16 C86 110.5(7)
C86 N16 C80 103.4(7)
C86 N16 C82 107.8(6)
O8 P1 O7 108.10(19)
O8 P1 O9 108.86(17)
O9 P1 O7 108.59(15)
O10 P1 O7 109.88(16)
O10 P1 O8 110.86(17)
O10 P1 O9 110.49(15)

loop_
_geom_bond_atom_site_label_1
_geom_bond_atom_site_label_2
_geom_bond_distance
C1 C2 1.401(5)
C1 C6 1.379(5)
C1 N1 1.423(4)
C2 H2 0.9500
C2 C3 1.370(5)
C3 H3 0.9500
C3 C4 1.391(5)
C4 C5 1.397(5)
C4 N2 1.416(4)
C5 H5 0.9500
C5 C6 1.379(5)
C6 H6 0.9500
C7 N2 1.362(5)
C7 N3 1.348(5)
C7 O1 1.232(5)
C8 C9 1.390(7)
C8 C13 1.420(6)
C8 N3 1.416(5)
C9 H9 0.9500
C9 C10 1.377(8)
C10 H10 0.9500
C10 C11 1.409(10)
C11 H11 0.9500
C11 C12 1.396(8)
C12 H12 0.9500
C12 C13 1.363(7)
C13 N4 1.397(6)
C14 N4 1.356(5)
C14 N5 1.353(6)
C14 O2 1.233(5)
C15 H15A 0.9900
C15 H15B 0.9900
C15 C16 1.515(6)
C15 N5 1.442(5)
C16 C17 1.390(6)
C16 C21 1.377(5)
C17 H17 0.9500
C17 C18 1.378(8)
C18 H18 0.9500
C18 C19 1.372(8)
C19 H19 0.9500
C19 C20 1.361(8)
C20 H20 0.9500
C20 C21 1.382(6)
C21 H21 0.9500
C22 C23 1.394(5)
C22 C27 1.388(5)
C22 N1 1.429(4)
C23 H23 0.9500
C23 C24 1.393(5)
C24 H24 0.9500
C24 C25 1.378(5)
C25 C26 1.400(5)
C25 N6 1.397(4)
C26 H26 0.9500
C26 C27 1.384(5)
C27 H27 0.9500
C28 N6 1.376(5)
C28 N7 1.363(5)
C28 O3 1.243(5)
C29 C30 1.365(7)
C29 C34 1.415(6)
C29 N7 1.412(5)
C30 H30 0.9500
C30 C31 1.388(7)
C31 H31 0.9500
C31 C32 1.364(9)
C32 H32 0.9500
C32 C33 1.352(9)
C33 H33 0.9500
C33 C34 1.390(6)
C34 N8 1.392(6)
C35 N8 1.362(6)
C35 N9 1.334(8)
C35 O4 1.242(6)
C36 H36A 0.9900
C36 H36B 0.9900
C36 C37 1.491(10)
C36 N9 1.416(7)
C37 C38 1.414(11)
C37 C42 1.324(12)
C38 H38 0.9500
C38 C39 1.42(2)
C39 H39 0.9500
C39 C40 1.41(3)
C40 H40 0.9500
C40 C41 1.24(3)
C41 H41 0.9500
C41 C42 1.432(12)
C42 H42 0.9500
C43 C44 1.384(5)
C43 C48 1.405(5)
C43 N1 1.412(5)
C44 H44 0.9500
C44 C45 1.359(6)
C45 H45 0.9500
C45 C46 1.371(5)
C46 C47 1.391(5)
C46 N10 1.435(5)
C47 H47 0.9500
C47 C48 1.381(5)
C48 H48 0.9500
C49 N10 1.355(5)
C49 N11 1.354(6)
C49 O5 1.227(5)
C50 C51 1.377(10)
C50 C55 1.403(9)
C50 N11 1.396(7)
C51 H51 0.9500
C51 C52 1.346(12)
C52 H52 0.9500
C52 C53 1.402(16)
C53 H53 0.9500
C53 C54 1.370(14)
C54 H54 0.9500
C54 C55 1.391(8)
C55 N12 1.417(8)
C56 N12 1.324(8)
C56 N13 1.337(8)
C56 O6 1.245(7)
C57 H57A 0.9900
C57 H57B 0.9900
C57 C58 1.484(8)
C57 N13 1.440(9)
C58 C59 1.369(9)
C58 C63 1.435(8)
C59 H59 0.9500
C59 C60 1.379(9)
C60 H60 0.9500
C60 C61 1.388(10)
C61 H61 0.9500
C61 C62 1.366(11)
C62 H62 0.9500
C62 C63 1.382(9)
C63 H63 0.9500
C64 H64A 0.9900
C64 H64B 0.9900
C64 C65 1.516(9)
C64 N14 1.531(6)
C65 H65A 0.9800
C65 H65B 0.9800
C65 H65C 0.9800
C66 H66A 0.9900
C66 H66B 0.9900
C66 C67 1.518(10)
C66 N14 1.492(7)
C67 H67A 0.9800
C67 H67B 0.9800
C67 H67C 0.9800
C68 H68A 0.9900
C68 H68B 0.9900
C68 C69 1.505(8)
C68 N14 1.520(6)
C69 H69A 0.9800
C69 H69B 0.9800
C69 H69C 0.9800
C70 H70A 0.9900
C70 H70B 0.9900
C70 C71 1.490(7)
C70 N14 1.528(6)
C71 H71A 0.9800
C71 H71B 0.9800
C71 H71C 0.9800
C72 H72A 0.9900
C72 H72B 0.9900
C72 C73 1.617(13)
C72 N15 1.460(9)
C73 H73A 0.9800
C73 H73B 0.9800
C73 H73C 0.9800
C74 H74A 0.9900
C74 H74B 0.9900
C74 C75 1.481(13)
C74 N15 1.655(10)
C75 H75A 0.9800
C75 H75B 0.9800
C75 H75C 0.9800
C76 H76A 0.9900
C76 H76B 0.9900
C76 C77 1.488(9)
C76 N15 1.526(9)
C77 H77A 0.9800
C77 H77B 0.9800
C77 H77C 0.9800
C78 H78A 0.9900
C78 H78B 0.9900
C78 C79 1.599(13)
C78 N15 1.444(9)
C79 H79A 0.9800
C79 H79B 0.9800
C79 H79C 0.9800
C80 H80A 0.9900
C80 H80B 0.9900
C80 C81 1.558(19)
C80 N16 1.501(16)
C81 H81A 0.9800
C81 H81B 0.9800
C81 H81C 0.9800
C82 H82A 0.9900
C82 H82B 0.9900
C82 C83 1.450(15)
C82 N16 1.554(11)
C83 H83A 0.9800
C83 H83B 0.9800
C83 H83C 0.9800
C84 H84A 0.9900
C84 H84B 0.9900
C84 C85 1.558(16)
C84 N16 1.482(13)
C85 H85A 0.9800
C85 H85B 0.9800
C85 H85C 0.9800
C86 H86A 0.9900
C86 H86B 0.9900
C86 C87 1.493(12)
C86 N16 1.496(9)
C87 H87A 0.9800
C87 H87B 0.9800
C87 H87C 0.9800
N2 H2A 0.8800
N3 H3A 0.8800
N4 H4 0.8800
N5 H5A 0.8800
N6 H6A 0.8800
N7 H7 0.8800
N8 H8 0.8800
N9 H9A 0.8800
N10 H10A 0.8800
N11 H11A 0.8800
N12 H12A 0.8800
N13 H13 0.8800
O7 P1 1.545(3)
O8 P1 1.537(3)
O9 P1 1.545(3)
O10 P1 1.518(3)

loop_
_geom_torsion_atom_site_label_1
_geom_torsion_atom_site_label_2
_geom_torsion_atom_site_label_3
_geom_torsion_atom_site_label_4
_geom_torsion
C1 C2 C3 C4 -3.8(6)
C2 C1 C6 C5 -4.2(6)
C2 C1 N1 C22 -167.9(3)
C2 C1 N1 C43 38.8(5)
C2 C3 C4 C5 -3.3(5)
C2 C3 C4 N2 177.0(3)
C3 C4 C5 C6 6.6(5)
C3 C4 N2 C7 -157.8(4)
C4 C5 C6 C1 -2.9(6)
C5 C4 N2 C7 22.5(6)
C6 C1 C2 C3 7.4(5)
C6 C1 N1 C22 10.3(5)
C6 C1 N1 C43 -143.0(4)
C8 C9 C10 C11 -1.7(13)
C8 C13 N4 C14 159.5(4)
C9 C8 C13 C12 3.5(8)
C9 C8 C13 N4 -179.6(5)
C9 C8 N3 C7 23.9(7)
C9 C10 C11 C12 2.5(13)
C10 C11 C12 C13 -0.2(12)
C11 C12 C13 C8 -2.8(9)
C11 C12 C13 N4 -179.5(6)
C12 C13 N4 C14 -23.7(7)
C13 C8 C9 C10 -1.3(10)
C13 C8 N3 C7 -157.9(4)
C15 C16 C17 C18 -178.3(5)
C15 C16 C21 C20 178.8(4)
C16 C15 N5 C14 -78.5(5)
C16 C17 C18 C19 -1.4(8)
C17 C16 C21 C20 1.1(6)
C17 C18 C19 C20 2.8(8)
C18 C19 C20 C21 -2.2(8)
C19 C20 C21 C16 0.3(7)
C21 C16 C17 C18 -0.5(7)
C22 C23 C24 C25 0.2(5)
C23 C22 C27 C26 2.4(5)
C23 C22 N1 C1 72.8(4)
C23 C22 N1 C43 -132.5(3)
C23 C24 C25 C26 2.3(5)
C23 C24 C25 N6 -179.6(3)
C24 C25 C26 C27 -2.5(5)
C24 C25 N6 C28 144.9(3)
C25 C26 C27 C22 0.1(6)
C26 C25 N6 C28 -37.0(5)
C27 C22 C23 C24 -2.6(5)
C27 C22 N1 C1 -104.2(4)
C27 C22 N1 C43 50.5(4)
C29 C30 C31 C32 -2.2(10)
C29 C34 N8 C35 163.3(4)
C30 C29 C34 C33 -2.5(6)
C30 C29 C34 N8 179.7(4)
C30 C29 N7 C28 26.5(6)
C30 C31 C32 C33 -1.1(11)
C31 C32 C33 C34 2.6(10)
C32 C33 C34 C29 -0.7(8)
C32 C33 C34 N8 176.9(5)
C33 C34 N8 C35 -14.4(7)
C34 C29 C30 C31 4.1(8)
C34 C29 N7 C28 -151.7(4)
C36 C37 C38 C39 -176.6(9)
C36 C37 C42 C41 179.7(8)
C37 C36 N9 C35 90.0(7)
C37 C38 C39 C40 -1(2)
C38 C37 C42 C41 4.6(13)
C38 C39 C40 C41 -1(3)
C39 C40 C41 C42 5(2)
C40 C41 C42 C37 -7.2(19)
C42 C37 C38 C39 -1.1(13)
C43 C44 C45 C46 -4.9(7)
C44 C43 C48 C47 4.4(5)
C44 C43 N1 C1 14.3(5)
C44 C43 N1 C22 -139.2(4)
C44 C45 C46 C47 6.2(6)
C44 C45 C46 N10 -176.3(4)
C45 C46 C47 C48 -2.3(5)
C45 C46 N10 C49 27.5(6)
C46 C47 C48 C43 -3.0(5)
C47 C46 N10 C49 -155.0(4)
C48 C43 C44 C45 -0.6(6)
C48 C43 N1 C1 -166.5(3)
C48 C43 N1 C22 40.0(4)
C50 C51 C52 C53 -1(2)
C50 C55 N12 C56 143.6(8)
C51 C50 C55 C54 8.0(14)
C51 C50 C55 N12 180.0(9)
C51 C50 N11 C49 19.5(14)
C51 C52 C53 C54 -2(3)
C52 C53 C54 C55 8(3)
C53 C54 C55 C50 -10.7(19)
C53 C54 C55 N12 177.5(14)
C54 C55 N12 C56 -44.8(12)
C55 C50 C51 C52 -2.6(19)
C55 C50 N11 C49 -159.3(7)
C57 C58 C59 C60 177.4(6)
C57 C58 C63 C62 -178.3(6)
C58 C57 N13 C56 94.5(7)
C58 C59 C60 C61 -1.5(10)
C59 C58 C63 C62 -0.5(8)
C59 C60 C61 C62 4.0(11)
C60 C61 C62 C63 -4.8(11)
C61 C62 C63 C58 3.2(10)
C63 C58 C59 C60 -0.2(9)
C65 C64 N14 C66 -61.1(6)
C65 C64 N14 C68 57.3(6)
C65 C64 N14 C70 175.9(5)
C67 C66 N14 C64 -61.7(7)
C67 C66 N14 C68 178.0(6)
C67 C66 N14 C70 57.8(7)
C69 C68 N14 C64 57.1(5)
C69 C68 N14 C66 178.3(4)
C69 C68 N14 C70 -59.6(5)
C71 C70 N14 C64 -177.0(5)
C71 C70 N14 C66 60.6(6)
C71 C70 N14 C68 -58.0(5)
C73 C72 N15 C74 66.2(9)
C73 C72 N15 C76 -180.0(7)
C73 C72 N15 C78 -51.3(9)
C75 C74 N15 C72 55.4(11)
C75 C74 N15 C76 -60.6(10)
C75 C74 N15 C78 -177.2(9)
C77 C76 N15 C72 179.1(7)
C77 C76 N15 C74 -63.0(7)
C77 C76 N15 C78 46.6(8)
C79 C78 N15 C72 -54.7(8)
C79 C78 N15 C74 -176.7(7)
C79 C78 N15 C76 72.2(8)
C81 C80 N16 C82 -66.1(18)
C81 C80 N16 C84 56.4(18)
C81 C80 N16 C86 178.9(14)
C83 C82 N16 C80 -57.4(13)
C83 C82 N16 C84 173.3(10)
C83 C82 N16 C86 54.8(10)
C85 C84 N16 C80 59.5(13)
C85 C84 N16 C82 -176.0(9)
C85 C84 N16 C86 -59.3(11)
C87 C86 N16 C80 176.2(11)
C87 C86 N16 C82 59.4(8)
C87 C86 N16 C84 -56.2(9)
N1 C1 C2 C3 -174.4(3)
N1 C1 C6 C5 177.6(3)
N1 C22 C23 C24 -179.7(3)
N1 C22 C27 C26 179.5(3)
N1 C43 C44 C45 178.7(4)
N1 C43 C48 C47 -174.9(3)
N2 C4 C5 C6 -173.7(4)
N2 C7 N3 C8 179.1(4)
N3 C7 N2 C4 162.7(3)
N3 C8 C9 C10 176.9(7)
N3 C8 C13 C12 -174.7(5)
N3 C8 C13 N4 2.1(6)
N4 C14 N5 C15 -179.7(4)
N5 C14 N4 C13 177.1(4)
N5 C15 C16 C17 -62.6(5)
N5 C15 C16 C21 119.8(4)
N6 C25 C26 C27 179.5(3)
N6 C28 N7 C29 173.3(3)
N7 C28 N6 C25 -177.1(3)
N7 C29 C30 C31 -174.2(5)
N7 C29 C34 C33 175.8(4)
N7 C29 C34 N8 -2.0(5)
N8 C35 N9 C36 -178.0(5)
N9 C35 N8 C34 -165.8(4)
N9 C36 C37 C38 -166.7(7)
N9 C36 C37 C42 18.1(11)
N10 C46 C47 C48 180.0(3)
N10 C49 N11 C50 -170.6(6)
N11 C49 N10 C46 167.3(4)
N11 C50 C51 C52 178.6(12)
N11 C50 C55 C54 -173.1(8)
N11 C50 C55 N12 -1.2(12)
N12 C56 N13 C57 173.9(6)
N13 C56 N12 C55 -171.1(6)
N13 C57 C58 C59 14.3(8)
N13 C57 C58 C63 -168.1(5)
O1 C7 N2 C4 -18.7(6)
O1 C7 N3 C8 0.5(7)
O2 C14 N4 C13 -3.8(7)
O2 C14 N5 C15 1.2(6)
O3 C28 N6 C25 1.3(5)
O3 C28 N7 C29 -5.1(5)
O4 C35 N8 C34 12.0(7)
O4 C35 N9 C36 4.2(8)
O5 C49 N10 C46 -16.0(7)
O5 C49 N11 C50 12.7(10)
O6 C56 N12 C55 3.4(10)
O6 C56 N13 C57 -0.4(11)
